data_7224542
loop_
_publ_author_name
'Reddy, Pulikanti Guruprasad'
'Mamidi, Narsimha'
'Pradeep, Chullikkattil P.'

_publ_section_title
;
 An organic--inorganic hybrid supramolecular framework material based on a
 [P2W18O62]6&#x2212;cluster and Yb &amp; Na complexes of
 pyridine-2,6-dicarboxylic acid: a catalyst for selective oxidation of
 sulfides in water with H2O2
;
_journal_issue 23
_journal_name_full CrystEngComm
_journal_page_first 4272
_journal_paper_doi 10.1039/C5CE02546J
_journal_volume 18
_journal_year 2016
_chemical_formula_moiety 'C56 H80 N8 Na4 O116 P2 W18 Yb2'
_chemical_formula_sum 'C56 H80 N8 Na4 O116 P2 W18 Yb2'
_chemical_formula_weight 6530.56
_space_group_crystal_system monoclinic
_space_group_IT_number 15
_space_group_name_Hall '-C 2yc'
_space_group_name_H-M_alt 'C 1 2/c 1'
_symmetry_space_group_name_Hall '-C 2yc'
_symmetry_space_group_name_H-M 'C 1 2/c 1'
_atom_sites_solution_hydrogens mixed
_audit_creation_method SHELXL-2014
_audit_update_record
;
2015-12-24 deposited with the CCDC.
2016-03-04 downloaded from the CCDC.
;
_cell_angle_alpha 90
_cell_angle_beta 101.071(8)
_cell_angle_gamma 90
_cell_formula_units_Z 4
_cell_length_a 18.2405(16)
_cell_length_b 35.036(2)
_cell_length_c 22.8447(14)
_cell_measurement_reflns_used 5329
_cell_measurement_temperature 150(2)
_cell_measurement_theta_max 27.9200
_cell_measurement_theta_min 2.3550
_cell_volume 14327.8(18)
_computing_cell_refinement
;
CrysAlisPro, Agilent Technologies,
Version 1.171.37.33c (release 11-04-2014 CrysAlis171 .NET)
(compiled Apr 11 2014,15:12:41)
;
_computing_data_collection
;
CrysAlisPro, Agilent Technologies,
Version 1.171.37.33c (release 11-04-2014 CrysAlis171 .NET)
(compiled Apr 11 2014,15:12:41)
;
_computing_data_reduction
;
CrysAlisPro, Agilent Technologies,
Version 1.171.37.33c (release 11-04-2014 CrysAlis171 .NET)
(compiled Apr 11 2014,15:12:41)
;
_computing_molecular_graphics 'Ortep for Windows (Farrugia, 2012)'
_computing_publication_material 'WinGX publication routines (Farrugia, 2012)'
_computing_structure_refinement 'SHELXL-2014 (Sheldrick, 2014)'
_computing_structure_solution 'SHELXL-2014 (Sheldrick, 2014) and OlEX2'
_diffrn_ambient_temperature 150(2)
_diffrn_measured_fraction_theta_full 0.989
_diffrn_measured_fraction_theta_max 0.868
_diffrn_measurement_device_type 'SuperNova, Dual, Cu at zero, Eos'
_diffrn_measurement_method '\w scans'
_diffrn_radiation_type MoK\a
_diffrn_radiation_wavelength 0.71073
_diffrn_reflns_av_R_equivalents 0.0566
_diffrn_reflns_av_unetI/netI 0.0903
_diffrn_reflns_Laue_measured_fraction_full 0.989
_diffrn_reflns_Laue_measured_fraction_max 0.868
_diffrn_reflns_limit_h_max 24
_diffrn_reflns_limit_h_min -24
_diffrn_reflns_limit_k_max 17
_diffrn_reflns_limit_k_min -44
_diffrn_reflns_limit_l_max 29
_diffrn_reflns_limit_l_min -10
_diffrn_reflns_number 23691
_diffrn_reflns_point_group_measured_fraction_full 0.989
_diffrn_reflns_point_group_measured_fraction_max 0.868
_diffrn_reflns_theta_full 25.242
_diffrn_reflns_theta_max 28.401
_diffrn_reflns_theta_min 1.817
_diffrn_source 'SuperNova (Mo) X-ray Source'
_exptl_absorpt_coefficient_mu 15.827
_exptl_absorpt_correction_T_max 0.292
_exptl_absorpt_correction_T_min 0.016
_exptl_absorpt_correction_type gaussian
_exptl_absorpt_process_details
;
CrysAlisPro, Agilent Technologies,
Version 1.171.37.33c (release 11-04-2014 CrysAlis171 .NET)
(compiled Apr 11 2014,15:12:41)
Numerical absorption correction based on gaussian integration over
            a multifaceted crystal model
Empirical absorption correction using spherical harmonics,
 implemented in SCALE3 ABSPACK scaling algorithm.
;
_exptl_crystal_colour white
_exptl_crystal_density_diffrn 3.027
_exptl_crystal_density_method 'not measured'
_exptl_crystal_description block
_exptl_crystal_F_000 11784
_exptl_crystal_size_max 0.4668
_exptl_crystal_size_mid 0.0692
_exptl_crystal_size_min 0.0437
_refine_diff_density_max 7.785
_refine_diff_density_min -4.047
_refine_diff_density_rms 0.657
_refine_ls_extinction_method none
_refine_ls_goodness_of_fit_ref 1.048
_refine_ls_hydrogen_treatment constr
_refine_ls_matrix_type full
_refine_ls_number_parameters 864
_refine_ls_number_reflns 15635
_refine_ls_number_restraints 0
_refine_ls_restrained_S_all 1.048
_refine_ls_R_factor_all 0.1233
_refine_ls_R_factor_gt 0.0849
_refine_ls_shift/su_max 0.197
_refine_ls_shift/su_mean 0.065
_refine_ls_structure_factor_coef Fsqd
_refine_ls_weighting_details 'w=1/[\s^2^(Fo^2^)+(0.1626P)^2^+1120.9960P] where P=(Fo^2^+2Fc^2^)/3'
_refine_ls_weighting_scheme calc
_refine_ls_wR_factor_gt 0.2288
_refine_ls_wR_factor_ref 0.2872
_reflns_Friedel_coverage 0.000
_reflns_number_gt 10879
_reflns_number_total 15635
_reflns_threshold_expression 'I > 2\s(I)'
_cod_data_source_file c5ce02546j2.cif
_cod_data_source_block shelx
_cod_depositor_comments
;
         Adding full bibliography for 7224542.cif.

2024-03-12
Z value and formula fixed to values more according to usual
chemical conventions.                 miguel
;
_cod_original_formula_sum 'C28 H40 N4 Na2 O58 P W9 Yb'
_cod_original_formula_weight 3265.28
_cod_original_formula_moiety 'C28 H40 N4 Na2 O58 P W9 Yb'
_cod_original_formula_units_Z 8
_cod_original_cell_volume 14327.7(18)
_cod_database_code 7224542
_shelx_space_group_comment
;
The symmetry employed for this shelxl refinement is uniquely defined
by the following loop, which should always be used as a source of
symmetry information in preference to the above space-group names.
They are only intended as comments.
;
_shelxl_version_number 2014-3

loop_
_space_group_symop_operation_xyz
'x, y, z'
'-x, y, -z+1/2'
'x+1/2, y+1/2, z'
'-x+1/2, y+1/2, -z+1/2'
'-x, -y, -z'
'x, -y, z-1/2'
'-x+1/2, -y+1/2, -z'
'x+1/2, -y+1/2, z-1/2'

loop_
_atom_site_label
_atom_site_type_symbol
_atom_site_fract_x
_atom_site_fract_y
_atom_site_fract_z
_atom_site_U_iso_or_equiv
_atom_site_adp_type
_atom_site_occupancy
_atom_site_site_symmetry_order
_atom_site_calc_flag
_atom_site_refinement_flags_posn
_atom_site_refinement_flags_adp
W6 W 0.01293(5) 0.57936(2) 0.58028(4) 0.0248(2) Uani 1 1 d . .
W5 W -0.04582(5) 0.67001(2) 0.63752(4) 0.0246(2) Uani 1 1 d . .
W4 W -0.13497(5) 0.66988(2) 0.75371(4) 0.0257(2) Uani 1 1 d . .
W8 W 0.19319(5) 0.57969(3) 0.68902(4) 0.0266(2) Uani 1 1 d . .
W7 W -0.04182(6) 0.49699(2) 0.63239(4) 0.0274(2) Uani 1 1 d . .
W1 W -0.18574(5) 0.60759(3) 0.54850(4) 0.0278(2) Uani 1 1 d . .
W9 W 0.13918(5) 0.49705(3) 0.74098(4) 0.0283(2) Uani 1 1 d . .
W2 W -0.28212(5) 0.61164(3) 0.66025(4) 0.0289(2) Uani 1 1 d . .
W3 W -0.23783(5) 0.52611(3) 0.60865(4) 0.0307(2) Uani 1 1 d . .
Yb1 Yb 0.02681(6) 0.78954(3) 0.44552(4) 0.0326(3) Uani 1 1 d . .
P1 P -0.0944(3) 0.58212(13) 0.6930(2) 0.0146(10) Uani 1 1 d . .
O17 O -0.0379(9) 0.5617(4) 0.6637(6) 0.027(3) Uani 1 1 d . .
O23 O 0.2524(9) 0.5857(5) 0.6413(7) 0.033(4) Uiso 1 1 d . .
O7 O -0.1705(10) 0.5815(4) 0.6467(6) 0.029(4) Uani 1 1 d . .
O15 O 0.0437(10) 0.5865(4) 0.5160(9) 0.042(5) Uani 1 1 d . .
O14 O 0.0064(8) 0.6290(4) 0.6090(6) 0.025(3) Uani 1 1 d . .
O3 O -0.2705(10) 0.6245(5) 0.5829(7) 0.035(4) Uani 1 1 d . .
O20 O 0.1029(10) 0.5717(4) 0.6304(7) 0.031(4) Uani 1 1 d . .
O9 O -0.0974(8) 0.5867(4) 0.5453(7) 0.026(3) Uiso 1 1 d . .
O25 O 0.2000(9) 0.5261(5) 0.6975(7) 0.031(4) Uani 1 1 d . .
O36 O -0.0638(9) 0.7831(5) 0.3528(8) 0.036(4) Uani 1 1 d . .
O40 O 0.0894(9) 0.7633(5) 0.3764(7) 0.033(4) Uani 1 1 d . .
O10 O -0.1326(9) 0.6491(4) 0.5892(6) 0.024(3) Uani 1 1 d . .
O35 O -0.1799(9) 0.7786(5) 0.3052(7) 0.033(4) Uani 1 1 d . .
H35 H -0.1609 0.7772 0.2755 0.049 Uiso 1 1 calc R U
O19 O -0.1023(8) 0.6953(4) 0.6892(6) 0.024(3) Uani 1 1 d . .
O21 O 0.0586(9) 0.4979(4) 0.6787(7) 0.032(4) Uani 1 1 d . .
O8 O -0.2196(9) 0.6499(4) 0.6960(7) 0.030(4) Uani 1 1 d . .
O31 O -0.0011(14) 0.6660(6) 0.4666(12) 0.068(6) Uani 1 1 d . .
O27 O 0.2123(9) 0.5088(5) 0.8123(8) 0.038(4) Uani 1 1 d . .
O41 O 0.0390(11) 0.5480(5) 0.3956(7) 0.037(4) Uani 1 1 d . .
O16 O -0.0077(9) 0.5251(4) 0.5739(7) 0.030(3) Uani 1 1 d . .
O1 O -0.2943(9) 0.4907(5) 0.5758(8) 0.037(4) Uani 1 1 d . .
O22 O 0.1557(9) 0.6293(4) 0.6987(6) 0.030(3) Uani 1 1 d . .
O5 O -0.2094(10) 0.6250(5) 0.4784(7) 0.035(4) Uani 1 1 d . .
O28 O 0.2604(9) 0.5874(5) 0.7622(8) 0.038(4) Uani 1 1 d . .
O13 O 0.0415(8) 0.6761(4) 0.6981(6) 0.022(3) Uani 1 1 d . .
N3 N 0.0586(12) 0.8349(7) 0.3731(9) 0.040(5) Uani 1 1 d . .
O2 O -0.3103(9) 0.5604(5) 0.6297(7) 0.036(4) Uani 1 1 d . .
O18 O -0.0735(8) 0.4880(4) 0.7067(6) 0.026(3) Uiso 1 1 d . .
O26 O 0.1713(10) 0.4520(5) 0.7323(7) 0.039(4) Uani 1 1 d . .
Na1 Na 0.0383(14) 0.6136(4) 0.4216(6) 0.113(8) Uani 1 1 d . .
O33 O -0.0629(13) 0.8094(7) 0.6089(8) 0.063(6) Uani 1 1 d . .
H33 H -0.1070 0.8144 0.6080 0.094 Uiso 1 1 calc R U
O12 O -0.0317(10) 0.7069(4) 0.5932(6) 0.031(4) Uani 1 1 d . .
O6 O -0.1418(9) 0.5096(5) 0.5983(7) 0.032(4) Uani 1 1 d . .
O37 O -0.0159(13) 0.9149(5) 0.4307(10) 0.053(5) Uani 1 1 d . .
H37 H -0.0364 0.9166 0.4596 0.080 Uiso 1 1 calc R U
N2 N -0.1037(10) 0.7903(5) 0.4545(8) 0.028(4) Uani 1 1 d . .
O32 O -0.0153(9) 0.7267(5) 0.4422(8) 0.038(4) Uani 1 1 d . .
O34 O 0.0091(12) 0.7941(6) 0.5448(8) 0.047(5) Uani 1 1 d . .
O38 O -0.0085(12) 0.8533(5) 0.4595(8) 0.044(5) Uani 1 1 d . .
O39 O 0.1377(10) 0.7655(6) 0.2930(7) 0.041(4) Uani 1 1 d . .
H39 H 0.1442 0.7427 0.3007 0.061 Uiso 1 1 calc R U
N1 N 0.1117(10) 0.7449(5) 0.5052(8) 0.027(4) Uiso 1 1 d . .
O4 O -0.2351(8) 0.5591(5) 0.5402(7) 0.029(3) Uani 1 1 d . .
O30 O 0.1387(12) 0.8168(6) 0.4895(8) 0.050(5) Uani 1 1 d . .
C9 C -0.1208(18) 0.7952(7) 0.5087(10) 0.041(7) Uani 1 1 d . .
O29 O 0.2470(14) 0.8154(7) 0.5570(11) 0.073(7) Uani 1 1 d . .
H29 H 0.2475 0.8380 0.5482 0.109 Uiso 1 1 calc R U
C12 C -0.2342(15) 0.7867(7) 0.4120(13) 0.041(6) Uani 1 1 d . .
H12 H -0.2725 0.7834 0.3791 0.049 Uiso 1 1 calc R U
C10 C -0.1938(17) 0.7965(7) 0.5171(10) 0.038(6) Uani 1 1 d . .
H10 H -0.2044 0.8001 0.5550 0.046 Uiso 1 1 calc R U
C13 C -0.1574(18) 0.7865(6) 0.4065(13) 0.045(7) Uani 1 1 d . .
C18 C 0.0917(16) 0.8847(9) 0.2882(12) 0.047(7) Uani 1 1 d . .
H18 H 0.1026 0.9019 0.2600 0.057 Uiso 1 1 calc R U
C6 C 0.0920(15) 0.7094(7) 0.5088(11) 0.039(6) Uani 1 1 d . .
C2 C 0.1754(13) 0.7586(7) 0.5380(11) 0.035(5) Uani 1 1 d . .
C5 C 0.1360(16) 0.6846(7) 0.5479(13) 0.045(7) Uani 1 1 d . .
H5 H 0.1217 0.6593 0.5512 0.054 Uiso 1 1 calc R U
C11 C -0.2491(19) 0.7923(8) 0.4692(13) 0.050(8) Uani 1 1 d . .
H11 H -0.2984 0.7931 0.4743 0.060 Uiso 1 1 calc R U
C4 C 0.2002(19) 0.6980(10) 0.5813(15) 0.060(9) Uani 1 1 d . .
H4 H 0.2313 0.6818 0.6071 0.072 Uiso 1 1 calc R U
C1 C 0.1874(19) 0.7999(8) 0.5283(13) 0.049(7) Uani 1 1 d . .
C19 C 0.1091(15) 0.8475(9) 0.2857(11) 0.044(7) Uani 1 1 d . .
H19 H 0.1331 0.8388 0.2558 0.052 Uiso 1 1 calc R U
O11 O -0.0738(8) 0.6237(4) 0.7058(6) 0.024(3) Uani 1 1 d . .
O24 O 0.1096(8) 0.5613(4) 0.7518(6) 0.020(3) Uani 1 1 d . .
C21 C 0.1083(12) 0.7810(7) 0.3320(10) 0.030(5) Uani 1 1 d . .
C8 C -0.0547(17) 0.7978(9) 0.5583(12) 0.048(7) Uani 1 1 d . .
C7 C 0.0215(15) 0.6995(8) 0.4694(13) 0.044(7) Uani 1 1 d . .
C20 C 0.0910(14) 0.8216(6) 0.3282(11) 0.034(6) Uani 1 1 d . .
C14 C -0.1287(16) 0.7838(7) 0.3515(13) 0.040(6) Uani 1 1 d . .
C15 C 0.0040(16) 0.8801(8) 0.4249(12) 0.042(6) Uani 1 1 d . .
C3 C 0.2197(16) 0.7358(9) 0.5771(11) 0.044(7) Uani 1 1 d . .
H3 H 0.2629 0.7454 0.6010 0.053 Uiso 1 1 calc R U
C17 C 0.0570(16) 0.8969(8) 0.3341(15) 0.052(8) Uani 1 1 d . .
H17 H 0.0440 0.9225 0.3362 0.063 Uiso 1 1 calc R U
C16 C 0.0414(17) 0.8719(7) 0.3763(13) 0.044(6) Uani 1 1 d . .
O43 O 0.172(2) 0.6123(13) 0.440(2) 0.152(17) Uani 1 1 d . .
O44 O -0.105(2) 0.6078(11) 0.382(2) 0.138(15) Uani 1 1 d . .
O50 O 0.1812(10) 0.7070(5) 0.7204(8) 0.036(4) Uani 1 1 d . .
O51 O 0.3671(8) 0.6298(5) 0.8382(7) 0.037(4) Uani 1 1 d . .
C22 C -0.350(4) 0.496(2) 0.400(3) 0.14(2) Uiso 1 1 d . .
O55 O 0.842(2) 0.6921(12) 0.4185(18) 0.120(12) Uani 1 1 d G .
H55A H 0.8569 0.6691 0.4191 0.181 Uiso 1 1 d G U
H55B H 0.8395 0.7013 0.3837 0.181 Uiso 1 1 d G U
C26 C -0.131(2) 0.5339(11) 0.4336(17) 0.071(10) Uiso 1 1 d . .
H26 H -0.0823 0.5426 0.4392 0.085 Uiso 1 1 calc R U
O58 O 0.832(3) 0.6944(16) 0.2311(14) 0.16(2) Uani 1 1 d G .
H58A H 0.8401 0.7128 0.2088 0.238 Uiso 1 1 d G U
H58B H 0.8237 0.6741 0.2103 0.238 Uiso 1 1 d G U
C24 C -0.221(2) 0.4887(11) 0.4479(16) 0.063(9) Uiso 1 1 d . .
H24 H -0.2350 0.4660 0.4635 0.076 Uiso 1 1 calc R U
O45 O -0.232(2) 0.6092(10) 0.3384(15) 0.125(14) Uani 1 1 d . .
O56 O 0.958(3) 0.7051(10) 0.2968(16) 0.114(12) Uani 1 1 d G .
H56A H 0.9407 0.7136 0.3260 0.170 Uiso 1 1 d G U
H56B H 0.9933 0.7197 0.2904 0.170 Uiso 1 1 d G U
C25 C -0.144(2) 0.5027(10) 0.4593(16) 0.062(9) Uiso 1 1 d . .
H25 H -0.1057 0.4895 0.4840 0.074 Uiso 1 1 calc R U
N4 N -0.258(2) 0.5427(11) 0.3871(16) 0.083(10) Uiso 1 1 d . .
O54 O 0.331(7) 0.593(4) 0.509(5) 0.80(15) Uani 1 1 d G .
H54A H 0.2855 0.5875 0.5088 1.194 Uiso 1 1 d G U
H54B H 0.3587 0.5795 0.5357 1.194 Uiso 1 1 d G U
C23 C -0.269(2) 0.5116(12) 0.4131(18) 0.076(10) Uiso 1 1 d . .
O47 O -0.368(3) 0.4720(16) 0.4345(19) 0.16(2) Uani 1 1 d . .
H47 H -0.4117 0.4661 0.4233 0.245 Uiso 1 1 calc R U
O46 O -0.4010(12) 0.5198(8) 0.3635(10) 0.071(7) Uani 1 1 d . .
C27 C -0.185(2) 0.5555(12) 0.3984(18) 0.078(11) Uiso 1 1 d . .
C28 C -0.172(3) 0.5933(14) 0.369(2) 0.082(11) Uiso 1 1 d . .
O53 O 0.881(4) 0.685(2) 0.132(2) 0.19(2) Uiso 1 1 d G .
H53A H 0.8384 0.6791 0.1112 0.285 Uiso 1 1 d G U
H53B H 0.8755 0.6928 0.1659 0.285 Uiso 1 1 d G U
O42 O 0.041(4) 0.6389(10) 0.3306(19) 0.19(3) Uani 1 1 d . .
Na2 Na -0.3581(15) 0.5822(7) 0.3220(9) 0.130(9) Uani 1 1 d . .
O49 O -0.367(3) 0.6168(13) 0.405(2) 0.152(16) Uiso 1 1 d . .
O57 O 0.632(3) 0.4839(19) 0.233(2) 0.162(17) Uiso 1 1 d G .
H57A H 0.6483 0.5061 0.2432 0.243 Uiso 1 1 d G U
H57B H 0.6471 0.4775 0.2011 0.243 Uiso 1 1 d G U
O48 O -0.337(4) 0.5531(19) 0.229(3) 0.22(2) Uiso 1 1 d . .
O52 O 0.8984(16) 0.9299(9) 0.5083(14) 0.083(8) Uiso 1 1 d G .
H52A H 0.8892 0.9537 0.5097 0.125 Uiso 1 1 d G U
H52B H 0.8615 0.9173 0.5159 0.125 Uiso 1 1 d G U

loop_
_atom_site_aniso_label
_atom_site_aniso_U_11
_atom_site_aniso_U_22
_atom_site_aniso_U_33
_atom_site_aniso_U_23
_atom_site_aniso_U_13
_atom_site_aniso_U_12
W6 0.0310(5) 0.0247(4) 0.0210(4) -0.0015(3) 0.0108(4) 0.0012(3)
W5 0.0343(5) 0.0194(4) 0.0218(4) 0.0019(3) 0.0097(4) 0.0011(3)
W4 0.0328(5) 0.0221(4) 0.0242(4) -0.0021(3) 0.0106(4) 0.0043(3)
W8 0.0277(5) 0.0308(5) 0.0237(4) -0.0017(3) 0.0110(4) 0.0002(3)
W7 0.0376(5) 0.0198(4) 0.0260(4) -0.0045(3) 0.0088(4) 0.0008(3)
W1 0.0323(5) 0.0283(5) 0.0232(4) -0.0003(3) 0.0065(4) 0.0034(4)
W9 0.0357(5) 0.0221(4) 0.0281(5) -0.0019(3) 0.0087(4) 0.0050(3)
W2 0.0289(5) 0.0330(5) 0.0259(4) -0.0014(4) 0.0077(4) 0.0039(4)
W3 0.0342(5) 0.0291(5) 0.0281(5) -0.0027(4) 0.0039(4) -0.0032(4)
Yb1 0.0393(6) 0.0324(6) 0.0277(5) 0.0033(4) 0.0101(4) 0.0041(4)
P1 0.028(3) 0.005(2) 0.014(2) 0.0004(16) 0.012(2) -0.0006(17)
O17 0.043(9) 0.014(7) 0.024(7) 0.008(6) 0.010(7) 0.003(6)
O7 0.050(10) 0.016(7) 0.020(7) 0.011(6) 0.006(7) 0.002(6)
O15 0.047(11) 0.021(8) 0.070(13) -0.025(8) 0.040(10) -0.009(7)
O14 0.028(8) 0.032(8) 0.016(7) -0.004(6) 0.004(6) -0.001(6)
O3 0.047(10) 0.038(9) 0.020(7) -0.011(7) 0.008(7) -0.010(8)
O20 0.049(10) 0.022(8) 0.029(8) -0.002(6) 0.025(8) 0.004(7)
O25 0.033(9) 0.034(9) 0.032(8) -0.005(7) 0.021(7) 0.003(7)
O36 0.024(8) 0.046(10) 0.035(9) 0.007(8) 0.001(7) 0.010(7)
O40 0.040(9) 0.036(9) 0.023(8) -0.006(7) 0.003(7) -0.005(7)
O10 0.033(8) 0.020(7) 0.019(7) -0.004(6) 0.004(6) -0.001(6)
O35 0.036(9) 0.034(9) 0.026(8) 0.008(7) -0.001(7) 0.001(7)
O19 0.035(8) 0.016(7) 0.020(7) 0.005(5) 0.003(6) -0.002(6)
O21 0.037(9) 0.024(8) 0.035(9) -0.005(7) 0.010(8) 0.006(7)
O8 0.040(9) 0.027(8) 0.029(8) -0.010(6) 0.019(7) -0.003(7)
O31 0.067(15) 0.049(13) 0.088(18) 0.006(12) 0.015(14) -0.012(11)
O27 0.036(9) 0.029(9) 0.053(11) 0.008(8) 0.023(9) 0.007(7)
O41 0.061(12) 0.024(8) 0.027(8) -0.007(7) 0.011(8) 0.004(8)
O16 0.038(9) 0.026(8) 0.028(8) 0.001(6) 0.011(7) 0.009(7)
O1 0.033(9) 0.042(10) 0.036(9) -0.010(8) 0.004(8) -0.017(8)
O22 0.045(9) 0.030(8) 0.011(6) -0.008(6) 0.000(6) -0.010(7)
O5 0.050(11) 0.026(8) 0.029(8) 0.007(7) 0.008(8) 0.010(7)
O28 0.030(9) 0.053(11) 0.035(9) 0.003(8) 0.018(8) 0.013(8)
O13 0.028(8) 0.018(7) 0.022(7) 0.003(5) 0.006(6) -0.001(6)
N3 0.036(12) 0.046(13) 0.036(11) 0.006(10) 0.002(10) 0.003(10)
O2 0.033(9) 0.037(9) 0.037(9) 0.002(7) 0.005(8) -0.004(7)
O26 0.047(10) 0.035(10) 0.031(9) 0.003(7) 0.003(8) 0.021(8)
Na1 0.25(3) 0.044(8) 0.041(7) -0.006(6) 0.017(11) 0.008(11)
O33 0.067(14) 0.096(18) 0.033(10) 0.006(11) 0.029(10) 0.013(13)
O12 0.062(11) 0.017(7) 0.017(7) 0.004(6) 0.015(7) -0.004(7)
O6 0.039(9) 0.031(8) 0.022(7) -0.001(6) -0.006(7) 0.002(7)
O37 0.074(15) 0.036(11) 0.059(13) 0.001(9) 0.035(12) -0.002(10)
N2 0.027(10) 0.033(10) 0.024(9) -0.003(8) 0.006(8) 0.007(8)
O32 0.035(9) 0.038(10) 0.037(9) -0.008(8) 0.000(8) -0.009(7)
O34 0.067(13) 0.049(11) 0.028(9) 0.006(8) 0.015(9) 0.013(10)
O38 0.067(13) 0.026(9) 0.044(10) 0.000(8) 0.021(10) 0.005(8)
O39 0.042(10) 0.052(11) 0.031(9) -0.002(8) 0.016(8) 0.010(9)
O4 0.023(8) 0.038(9) 0.027(8) -0.011(7) 0.003(6) 0.003(7)
O30 0.063(13) 0.048(12) 0.035(10) -0.009(9) 0.001(9) -0.013(10)
C9 0.08(2) 0.031(13) 0.021(11) -0.005(9) 0.018(13) -0.017(13)
O29 0.081(17) 0.051(14) 0.076(16) 0.010(12) -0.011(14) -0.033(12)
C12 0.038(14) 0.036(14) 0.046(15) 0.014(12) 0.005(12) 0.009(11)
C10 0.07(2) 0.021(11) 0.019(11) 0.008(9) 0.007(12) 0.006(11)
C13 0.07(2) 0.011(10) 0.057(17) 0.001(10) 0.026(16) -0.001(11)
C18 0.048(16) 0.055(18) 0.041(15) 0.030(13) 0.015(13) 0.015(13)
C6 0.046(15) 0.039(14) 0.037(13) -0.001(11) 0.021(12) 0.007(11)
C2 0.026(11) 0.038(14) 0.034(12) 0.007(11) -0.008(10) 0.003(10)
C5 0.052(17) 0.026(13) 0.063(18) 0.016(12) 0.025(15) 0.006(11)
C11 0.07(2) 0.035(14) 0.056(18) 0.019(13) 0.050(17) 0.016(13)
C4 0.053(19) 0.07(2) 0.06(2) 0.030(17) 0.018(17) 0.016(16)
C1 0.07(2) 0.037(15) 0.038(15) -0.004(12) 0.005(15) 0.005(14)
C19 0.038(14) 0.059(18) 0.030(12) 0.016(12) -0.005(11) -0.012(13)
O11 0.033(8) 0.021(7) 0.022(7) -0.002(6) 0.015(6) -0.003(6)
O24 0.019(7) 0.029(8) 0.010(6) -0.010(5) 0.001(5) 0.000(6)
C21 0.019(10) 0.042(13) 0.024(10) 0.006(10) -0.008(9) 0.013(9)
C8 0.059(18) 0.052(17) 0.041(15) 0.002(13) 0.028(14) 0.022(14)
C7 0.039(14) 0.042(15) 0.053(17) 0.021(13) 0.015(13) 0.007(12)
C20 0.045(14) 0.024(11) 0.037(13) 0.009(10) 0.017(11) 0.022(10)
C14 0.052(17) 0.022(12) 0.049(15) 0.009(11) 0.021(14) 0.002(11)
C15 0.047(15) 0.039(14) 0.038(14) 0.022(12) 0.005(12) 0.022(12)
C3 0.047(16) 0.059(18) 0.032(13) 0.003(12) 0.020(12) 0.008(13)
C17 0.041(16) 0.039(15) 0.08(2) 0.000(15) 0.027(16) -0.010(12)
C16 0.061(18) 0.016(11) 0.050(16) -0.001(10) 0.003(14) -0.003(11)
O43 0.14(3) 0.15(4) 0.18(4) 0.03(3) 0.06(3) -0.06(3)
O44 0.16(4) 0.10(3) 0.18(4) -0.02(3) 0.08(3) -0.03(3)
O50 0.044(10) 0.025(8) 0.042(9) 0.006(7) 0.017(8) -0.011(7)
O51 0.018(7) 0.060(12) 0.032(9) -0.018(8) 0.000(7) -0.003(7)
O55 0.061(19) 0.14(3) 0.17(4) 0.02(3) 0.04(2) 0.00(2)
O58 0.21(5) 0.22(5) 0.052(17) 0.04(3) 0.03(2) -0.08(4)
O45 0.17(4) 0.11(3) 0.09(2) 0.01(2) 0.01(2) 0.06(3)
O56 0.14(3) 0.09(2) 0.10(2) -0.038(19) 0.01(3) 0.02(2)
O54 0.72(19) 0.9(2) 0.53(14) 0.69(17) -0.40(14) -0.40(17)
O47 0.14(4) 0.25(6) 0.10(3) 0.00(3) 0.02(3) -0.07(4)
O46 0.040(12) 0.11(2) 0.059(14) 0.004(14) 0.000(11) 0.016(13)
O42 0.39(8) 0.07(2) 0.14(3) 0.05(2) 0.09(4) 0.05(3)
Na2 0.16(2) 0.15(2) 0.079(13) -0.012(12) 0.024(14) 0.062(16)

loop_
_atom_type_symbol
_atom_type_description
_atom_type_scat_dispersion_real
_atom_type_scat_dispersion_imag
_atom_type_scat_source
C C 0.0033 0.0016 'International Tables Vol C Tables 4.2.6.8 and 6.1.1.4'
H H 0.0000 0.0000 'International Tables Vol C Tables 4.2.6.8 and 6.1.1.4'
N N 0.0061 0.0033 'International Tables Vol C Tables 4.2.6.8 and 6.1.1.4'
O O 0.0106 0.0060 'International Tables Vol C Tables 4.2.6.8 and 6.1.1.4'
P P 0.1023 0.0942 'International Tables Vol C Tables 4.2.6.8 and 6.1.1.4'
W W -0.8490 6.8722 'International Tables Vol C Tables 4.2.6.8 and 6.1.1.4'
Na Na 0.0362 0.0249 'International Tables Vol C Tables 4.2.6.8 and 6.1.1.4'
Yb Yb -0.3850 5.5486 'International Tables Vol C Tables 4.2.6.8 and 6.1.1.4'

loop_
_geom_angle_atom_site_label_1
_geom_angle_atom_site_label_2
_geom_angle_atom_site_label_3
_geom_angle
_geom_angle_site_symmetry_1
_geom_angle_site_symmetry_3
O15 W6 O20 99.1(8) . .
O15 W6 O14 102.8(7) . .
O20 W6 O14 91.6(7) . .
O15 W6 O16 99.9(7) . .
O20 W6 O16 92.3(7) . .
O14 W6 O16 156.1(6) . .
O15 W6 O9 96.2(8) . .
O20 W6 O9 164.7(6) . .
O14 W6 O9 84.0(6) . .
O16 W6 O9 86.0(6) . .
O15 W6 O17 172.1(7) . .
O20 W6 O17 84.3(6) . .
O14 W6 O17 84.2(6) . .
O16 W6 O17 72.7(6) . .
O9 W6 O17 80.7(6) . .
O12 W5 O10 98.8(7) . .
O12 W5 O14 103.1(7) . .
O10 W5 O14 85.8(6) . .
O12 W5 O13 98.4(7) . .
O10 W5 O13 162.2(6) . .
O14 W5 O13 86.0(6) . .
O12 W5 O19 100.2(7) . .
O10 W5 O19 92.8(6) . .
O14 W5 O19 156.6(6) . .
O13 W5 O19 88.5(6) . .
O12 W5 O11 172.9(6) . .
O10 W5 O11 81.8(6) . .
O14 W5 O11 84.0(6) . .
O13 W5 O11 81.7(6) . .
O19 W5 O11 72.7(5) . .
O50 W4 O13 99.3(8) 2_556 2_556
O50 W4 O22 102.0(7) 2_556 2_556
O13 W4 O22 90.6(7) 2_556 2_556
O50 W4 O19 99.2(7) 2_556 .
O13 W4 O19 90.9(6) 2_556 .
O22 W4 O19 158.2(6) 2_556 .
O50 W4 O8 97.3(8) 2_556 .
O13 W4 O8 163.3(6) 2_556 .
O22 W4 O8 84.1(7) 2_556 .
O19 W4 O8 88.3(6) . .
O50 W4 O11 172.1(7) 2_556 .
O13 W4 O11 83.9(6) 2_556 .
O22 W4 O11 85.1(6) 2_556 .
O19 W4 O11 73.4(5) . .
O8 W4 O11 79.9(6) . .
O23 W8 O25 98.8(7) . .
O23 W8 O28 99.6(8) . .
O25 W8 O28 91.9(8) . .
O23 W8 O22 104.5(7) . .
O25 W8 O22 156.5(6) . .
O28 W8 O22 87.3(7) . .
O23 W8 O20 97.8(7) . .
O25 W8 O20 87.6(7) . .
O28 W8 O20 162.5(6) . .
O22 W8 O20 86.3(6) . .
O23 W8 O24 171.3(6) . .
O25 W8 O24 72.9(5) . .
O28 W8 O24 83.6(6) . .
O22 W8 O24 83.7(6) . .
O20 W8 O24 79.5(5) . .
O41 W7 O16 100.4(7) 5_566 .
O41 W7 O6 99.1(8) 5_566 .
O16 W7 O6 90.6(7) . .
O41 W7 O18 102.5(7) 5_566 .
O16 W7 O18 157.0(6) . .
O6 W7 O18 88.4(7) . .
O41 W7 O21 97.3(8) 5_566 .
O16 W7 O21 88.4(7) . .
O6 W7 O21 163.5(6) . .
O18 W7 O21 86.1(7) . .
O41 W7 O17 173.7(7) 5_566 .
O16 W7 O17 73.5(6) . .
O6 W7 O17 82.6(6) . .
O18 W7 O17 83.6(6) . .
O21 W7 O17 81.3(6) . .
O5 W1 O9 100.2(8) . .
O5 W1 O10 101.6(7) . .
O9 W1 O10 87.4(7) . .
O5 W1 O4 101.4(8) . .
O9 W1 O4 92.5(7) . .
O10 W1 O4 156.6(6) . .
O5 W1 O3 101.1(8) . .
O9 W1 O3 158.6(7) . .
O10 W1 O3 86.5(6) . .
O4 W1 O3 85.1(7) . .
O5 W1 O7 172.0(8) . .
O9 W1 O7 86.4(6) . .
O10 W1 O7 82.9(6) . .
O4 W1 O7 73.8(6) . .
O3 W1 O7 72.4(6) . .
O26 W9 O21 99.5(8) . .
O26 W9 O18 101.1(8) . 2_556
O21 W9 O18 89.0(7) . 2_556
O26 W9 O25 100.7(8) . .
O21 W9 O25 92.7(7) . .
O18 W9 O25 157.5(6) 2_556 .
O26 W9 O27 95.7(8) . .
O21 W9 O27 164.6(7) . .
O18 W9 O27 85.4(7) 2_556 .
O25 W9 O27 87.1(7) . .
O26 W9 O24 173.1(7) . .
O21 W9 O24 84.3(6) . .
O18 W9 O24 84.7(6) 2_556 .
O25 W9 O24 73.2(6) . .
O27 W9 O24 80.9(6) . .
O51 W2 O8 102.1(8) 2_556 .
O51 W2 O3 101.5(8) 2_556 .
O8 W2 O3 94.1(7) . .
O51 W2 O28 100.1(7) 2_556 2_556
O8 W2 O28 85.0(7) . 2_556
O3 W2 O28 158.1(8) . 2_556
O51 W2 O2 100.1(8) 2_556 .
O8 W2 O2 157.1(7) . .
O3 W2 O2 87.3(7) . .
O28 W2 O2 85.3(7) 2_556 .
O51 W2 O7 172.3(7) 2_556 .
O8 W2 O7 84.8(6) . .
O3 W2 O7 74.2(7) . .
O28 W2 O7 83.9(6) 2_556 .
O2 W2 O7 73.6(6) . .
O1 W3 O27 102.0(8) . 2_556
O1 W3 O6 102.6(8) . .
O27 W3 O6 87.5(7) 2_556 .
O1 W3 O2 100.4(8) . .
O27 W3 O2 91.0(7) 2_556 .
O6 W3 O2 156.7(7) . .
O1 W3 O4 100.7(8) . .
O27 W3 O4 157.2(7) 2_556 .
O6 W3 O4 85.1(6) . .
O2 W3 O4 87.4(7) . .
O1 W3 O7 172.1(7) . .
O27 W3 O7 84.0(6) 2_556 .
O6 W3 O7 82.5(6) . .
O2 W3 O7 74.2(6) . .
O4 W3 O7 73.6(6) . .
O30 Yb1 O40 87.1(6) . .
O30 Yb1 O32 131.7(7) . .
O40 Yb1 O32 78.7(6) . .
O30 Yb1 O34 80.0(7) . .
O40 Yb1 O34 149.5(6) . .
O32 Yb1 O34 89.4(7) . .
O30 Yb1 O38 77.9(7) . .
O40 Yb1 O38 130.7(6) . .
O32 Yb1 O38 143.3(7) . .
O34 Yb1 O38 73.4(6) . .
O30 Yb1 N1 66.8(7) . .
O40 Yb1 N1 77.4(6) . .
O32 Yb1 N1 65.1(6) . .
O34 Yb1 N1 72.2(6) . .
O38 Yb1 N1 134.0(7) . .
O30 Yb1 N2 139.4(7) . .
O40 Yb1 N2 133.1(6) . .
O32 Yb1 N2 72.0(6) . .
O34 Yb1 N2 66.4(7) . .
O38 Yb1 N2 71.4(7) . .
N1 Yb1 N2 119.3(6) . .
O30 Yb1 O36 144.6(6) . .
O40 Yb1 O36 73.2(6) . .
O32 Yb1 O36 73.7(6) . .
O34 Yb1 O36 130.4(7) . .
O38 Yb1 O36 92.7(6) . .
N1 Yb1 O36 133.0(6) . .
N2 Yb1 O36 64.0(6) . .
O30 Yb1 N3 73.7(7) . .
O40 Yb1 N3 65.4(7) . .
O32 Yb1 N3 135.5(7) . .
O34 Yb1 N3 134.6(7) . .
O38 Yb1 N3 65.3(7) . .
N1 Yb1 N3 126.2(7) . .
N2 Yb1 N3 114.5(7) . .
O36 Yb1 N3 71.4(7) . .
O30 Yb1 C1 19.4(7) . .
O40 Yb1 C1 86.1(7) . .
O32 Yb1 C1 112.8(7) . .
O34 Yb1 C1 72.7(8) . .
O38 Yb1 C1 93.1(7) . .
N1 Yb1 C1 47.6(7) . .
N2 Yb1 C1 138.8(7) . .
O36 Yb1 C1 156.9(7) . .
N3 Yb1 C1 90.9(8) . .
O30 Yb1 C7 112.8(7) . .
O40 Yb1 C7 76.1(6) . .
O32 Yb1 C7 19.0(7) . .
O34 Yb1 C7 83.6(7) . .
O38 Yb1 C7 152.8(7) . .
N1 Yb1 C7 46.2(7) . .
N2 Yb1 C7 86.3(7) . .
O36 Yb1 C7 91.1(7) . .
N3 Yb1 C7 140.7(7) . .
C1 Yb1 C7 93.8(7) . .
O17 P1 O11 112.0(8) . .
O17 P1 O24 112.9(8) . 2_556
O11 P1 O24 112.0(8) . 2_556
O17 P1 O7 106.5(9) . .
O11 P1 O7 107.2(8) . .
O24 P1 O7 105.7(8) 2_556 .
P1 O17 W6 129.9(8) . .
P1 O17 W7 126.9(9) . .
W6 O17 W7 90.1(5) . .
P1 O7 W2 125.1(8) . .
P1 O7 W3 125.8(8) . .
W2 O7 W3 90.9(6) . .
P1 O7 W1 123.6(9) . .
W2 O7 W1 90.2(5) . .
W3 O7 W1 90.6(5) . .
W6 O15 Na1 154.0(12) . .
W6 O14 W5 152.9(9) . .
W2 O3 W1 123.1(10) . .
W6 O20 W8 162.5(9) . .
W1 O9 W6 150.3(9) . .
W8 O25 W9 123.3(7) . .
C14 O36 Yb1 122.0(18) . .
C21 O40 Yb1 126.0(15) . .
W1 O10 W5 151.1(9) . .
C14 O35 H35 109.5 . .
W4 O19 W5 122.8(7) . .
W9 O21 W7 163.1(10) . .
W2 O8 W4 154.0(10) . .
C7 O31 Na1 131(2) . .
W3 O27 W9 151.6(9) 2_556 .
W7 O41 Na1 172.0(10) 5_566 .
W7 O16 W6 123.5(8) . .
W4 O22 W8 151.8(8) 2_556 .
W8 O28 W2 148.7(9) . 2_556
W4 O13 W5 163.6(9) 2_556 .
C16 N3 C20 121(2) . .
C16 N3 Yb1 120.3(18) . .
C20 N3 Yb1 118.7(16) . .
W3 O2 W2 121.3(9) . .
W9 O18 W7 150.8(9) 2_556 .
O42 Na1 O31 99.3(13) . .
O42 Na1 O15 176(2) . .
O31 Na1 O15 82.7(9) . .
O42 Na1 O41 98.5(12) . .
O31 Na1 O41 155.0(13) . .
O15 Na1 O41 80.5(7) . .
O42 Na1 O43 88(2) . .
O31 Na1 O43 109.5(15) . .
O15 Na1 O43 88.2(13) . .
O41 Na1 O43 88.4(14) . .
O42 Na1 O44 85(2) . .
O31 Na1 O44 80.6(13) . .
O15 Na1 O44 98.5(13) . .
O41 Na1 O44 83.7(12) . .
O43 Na1 O44 168.6(16) . .
C8 O33 H33 109.4 . .
W7 O6 W3 149.1(9) . .
C15 O37 H37 109.5 . .
C13 N2 C9 120(2) . .
C13 N2 Yb1 120.5(16) . .
C9 N2 Yb1 119.0(18) . .
C7 O32 Yb1 123.9(17) . .
C8 O34 Yb1 123.0(18) . .
C15 O38 Yb1 121.8(16) . .
C21 O39 H39 109.5 . .
C6 N1 C2 122(2) . .
C6 N1 Yb1 119.8(17) . .
C2 N1 Yb1 118.2(15) . .
W1 O4 W3 122.0(8) . .
C1 O30 Yb1 123.6(19) . .
N2 C9 C10 122(3) . .
N2 C9 C8 114(2) . .
C10 C9 C8 124(2) . .
C1 O29 H29 109.5 . .
C11 C12 C13 117(3) . .
C11 C12 H12 121.6 . .
C13 C12 H12 121.6 . .
C11 C10 C9 118(2) . .
C11 C10 H10 120.8 . .
C9 C10 H10 120.8 . .
N2 C13 C12 120(2) . .
N2 C13 C14 113(3) . .
C12 C13 C14 127(3) . .
C19 C18 C17 118(3) . .
C19 C18 H18 120.9 . .
C17 C18 H18 120.8 . .
N1 C6 C5 120(3) . .
N1 C6 C7 114(2) . .
C5 C6 C7 125(3) . .
N1 C2 C3 120(3) . .
N1 C2 C1 114(2) . .
C3 C2 C1 126(3) . .
C4 C5 C6 118(3) . .
C4 C5 H5 120.9 . .
C6 C5 H5 120.7 . .
C10 C11 C12 122(3) . .
C10 C11 H11 119.1 . .
C12 C11 H11 119.2 . .
C5 C4 C3 120(3) . .
C5 C4 H4 119.9 . .
C3 C4 H4 120.0 . .
O29 C1 O30 125(3) . .
O29 C1 C2 118(3) . .
O30 C1 C2 117(3) . .
O29 C1 Yb1 161(2) . .
O30 C1 Yb1 37.0(14) . .
C2 C1 Yb1 80.4(16) . .
C18 C19 C20 120(3) . .
C18 C19 H19 119.8 . .
C20 C19 H19 119.9 . .
P1 O11 W4 128.9(8) . .
P1 O11 W5 127.3(8) . .
W4 O11 W5 91.0(5) . .
P1 O24 W9 128.9(8) 2_556 .
P1 O24 W8 127.5(8) 2_556 .
W9 O24 W8 90.5(4) . .
O39 C21 O40 125(2) . .
O39 C21 C20 120(2) . .
O40 C21 C20 115(2) . .
O33 C8 O34 122(3) . .
O33 C8 C9 120(3) . .
O34 C8 C9 117(2) . .
O31 C7 O32 123(3) . .
O31 C7 C6 120(3) . .
O32 C7 C6 117(3) . .
O31 C7 Yb1 160(2) . .
O32 C7 Yb1 37.1(12) . .
C6 C7 Yb1 79.6(15) . .
N3 C20 C19 119(2) . .
N3 C20 C21 114(2) . .
C19 C20 C21 126(2) . .
O36 C14 O35 126(2) . .
O36 C14 C13 120(3) . .
O35 C14 C13 113(2) . .
O38 C15 O37 123(2) . .
O38 C15 C16 120(2) . .
O37 C15 C16 117(2) . .
C2 C3 C4 119(3) . .
C2 C3 H3 120.5 . .
C4 C3 H3 120.5 . .
C16 C17 C18 121(3) . .
C16 C17 H17 119.3 . .
C18 C17 H17 119.4 . .
N3 C16 C17 120(3) . .
N3 C16 C15 113(2) . .
C17 C16 C15 127(2) . .
C28 O44 Na1 161(4) . .
O47 C22 O46 124(7) . .
O47 C22 C23 118(7) . .
O46 C22 C23 114(6) . .
H55A O55 H55B 109.5 . .
C25 C26 C27 125(4) . .
C25 C26 H26 117.7 . .
C27 C26 H26 117.7 . .
H58A O58 H58B 109.5 . .
C23 C24 C25 114(4) . .
C23 C24 H24 123.2 . .
C25 C24 H24 123.1 . .
C28 O45 Na2 126(3) . .
H56A O56 H56B 109.5 . .
C26 C25 C24 117(4) . .
C26 C25 H25 121.6 . .
C24 C25 H25 121.5 . .
C23 N4 C27 115(4) . .
C23 N4 Na2 125(3) . .
C27 N4 Na2 120(3) . .
H54A O54 H54B 109.5 . .
N4 C23 C24 131(4) . .
N4 C23 C22 116(5) . .
C24 C23 C22 113(5) . .
C22 O47 H47 109.1 . .
C22 O46 Na2 121(4) . .
C26 C27 N4 119(4) . .
C26 C27 C28 126(4) . .
N4 C27 C28 115(4) . .
O44 C28 O45 128(5) . .
O44 C28 C27 117(4) . .
O45 C28 C27 115(4) . .
H53A O53 H53B 109.5 . .
O49 Na2 O48 171(2) . .
O49 Na2 O45 83.4(17) . .
O48 Na2 O45 89.7(18) . .
O49 Na2 N4 88.0(16) . .
O48 Na2 N4 93.8(18) . .
O45 Na2 N4 64.5(13) . .
O49 Na2 O46 94.1(15) . .
O48 Na2 O46 94.3(18) . .
O45 Na2 O46 128.0(13) . .
N4 Na2 O46 63.6(11) . .
H57A O57 H57B 109.5 . .
H52A O52 H52B 109.5 . .

loop_
_geom_bond_atom_site_label_1
_geom_bond_atom_site_label_2
_geom_bond_distance
_geom_bond_site_symmetry_2
W6 O15 1.688(18) .
W6 O20 1.832(18) .
W6 O14 1.871(15) .
W6 O16 1.940(16) .
W6 O9 2.033(15) .
W6 O17 2.355(14) .
W5 O12 1.692(14) .
W5 O10 1.894(15) .
W5 O14 1.906(15) .
W5 O13 1.912(15) .
W5 O19 1.924(14) .
W5 O11 2.372(14) .
W4 O50 1.716(15) 2_556
W4 O13 1.856(15) 2_556
W4 O22 1.874(15) 2_556
W4 O19 1.912(13) .
W4 O8 1.957(16) .
W4 O11 2.351(14) .
W8 O23 1.690(16) .
W8 O25 1.889(16) .
W8 O28 1.892(18) .
W8 O22 1.894(16) .
W8 O20 1.933(18) .
W8 O24 2.373(13) .
W7 O41 1.706(15) 5_566
W7 O16 1.860(15) .
W7 O6 1.893(16) .
W7 O18 1.920(14) .
W7 O21 1.931(17) .
W7 O17 2.375(14) .
W1 O5 1.690(16) .
W1 O9 1.785(15) .
W1 O10 1.891(14) .
W1 O4 1.916(16) .
W1 O3 1.956(17) .
W1 O7 2.388(14) .
W9 O26 1.709(16) .
W9 O21 1.839(17) .
W9 O18 1.876(14) 2_556
W9 O25 1.917(15) .
W9 O27 1.941(19) .
W9 O24 2.340(14) .
W2 O51 1.683(16) 2_556
W2 O8 1.845(16) .
W2 O3 1.875(15) .
W2 O28 1.937(18) 2_556
W2 O2 1.958(17) .
W2 O7 2.367(17) .
W3 O1 1.693(16) .
W3 O27 1.877(19) 2_556
W3 O6 1.901(17) .
W3 O2 1.914(17) .
W3 O4 1.951(16) .
W3 O7 2.369(16) .
Yb1 O30 2.30(2) .
Yb1 O40 2.310(16) .
Yb1 O32 2.330(17) .
Yb1 O34 2.356(17) .
Yb1 O38 2.363(17) .
Yb1 N1 2.427(19) .
Yb1 N2 2.428(18) .
Yb1 O36 2.435(17) .
Yb1 N3 2.44(2) .
Yb1 C1 3.19(3) .
Yb1 C7 3.21(3) .
P1 O17 1.512(15) .
P1 O11 1.520(15) .
P1 O24 1.529(13) 2_556
P1 O7 1.576(18) .
O15 Na1 2.34(2) .
O36 C14 1.18(3) .
O40 C21 1.29(3) .
O35 C14 1.28(3) .
O35 H35 0.8200 .
O31 C7 1.24(3) .
O31 Na1 2.29(3) .
O27 W3 1.877(19) 2_556
O41 W7 1.706(15) 5_566
O41 Na1 2.38(2) .
O22 W4 1.874(15) 2_556
O28 W2 1.937(18) 2_556
O13 W4 1.855(14) 2_556
N3 C16 1.34(3) .
N3 C20 1.36(3) .
O18 W9 1.876(14) 2_556
Na1 O42 2.27(4) .
Na1 O43 2.40(5) .
Na1 O44 2.61(5) .
O33 C8 1.26(3) .
O33 H33 0.8200 .
O37 C15 1.29(3) .
O37 H37 0.8200 .
N2 C13 1.33(4) .
N2 C9 1.34(3) .
O32 C7 1.26(3) .
O34 C8 1.27(3) .
O38 C15 1.28(3) .
O39 C21 1.25(3) .
O39 H39 0.8200 .
N1 C6 1.30(3) .
N1 C2 1.34(3) .
O30 C1 1.27(4) .
C9 C10 1.38(4) .
C9 C8 1.49(4) .
O29 C1 1.28(4) .
O29 H29 0.8200 .
C12 C11 1.40(4) .
C12 C13 1.43(4) .
C12 H12 0.9300 .
C10 C11 1.35(4) .
C10 H10 0.9300 .
C13 C14 1.45(4) .
C18 C19 1.35(4) .
C18 C17 1.39(4) .
C18 H18 0.9300 .
C6 C5 1.39(4) .
C6 C7 1.46(4) .
C2 C3 1.35(4) .
C2 C1 1.49(4) .
C5 C4 1.35(5) .
C5 H5 0.9300 .
C11 H11 0.9300 .
C4 C3 1.38(4) .
C4 H4 0.9300 .
C19 C20 1.41(3) .
C19 H19 0.9300 .
O24 P1 1.529(13) 2_556
C21 C20 1.46(3) .
C15 C16 1.44(4) .
C3 H3 0.9300 .
C17 C16 1.37(4) .
C17 H17 0.9300 .
O44 C28 1.30(6) .
O50 W4 1.716(15) 2_556
O51 W2 1.683(16) 2_556
C22 O47 1.24(8) .
C22 O46 1.40(8) .
C22 C23 1.55(8) .
O55 H55A 0.8497 .
O55 H55B 0.8503 .
C26 C25 1.28(5) .
C26 C27 1.37(5) .
C26 H26 0.9300 .
O58 H58A 0.8500 .
O58 H58B 0.8499 .
C24 C23 1.33(5) .
C24 C25 1.46(5) .
C24 H24 0.9300 .
O45 C28 1.30(5) .
O45 Na2 2.45(6) .
O56 H56A 0.8501 .
O56 H56B 0.8501 .
C25 H25 0.9300 .
N4 C23 1.27(5) .
N4 C27 1.37(5) .
N4 Na2 2.54(4) .
O54 H54A 0.8498 .
O54 H54B 0.8499 .
O47 H47 0.8200 .
O46 Na2 2.57(4) .
C27 C28 1.53(6) .
O53 H53A 0.8501 .
O53 H53B 0.8498 .
Na2 O49 2.27(5) .
Na2 O48 2.45(7) .
O57 H57A 0.8505 .
O57 H57B 0.8492 .
O52 H52A 0.8498 .
O52 H52B 0.8503 .

loop_
_geom_hbond_atom_site_label_D
_geom_hbond_atom_site_label_H
_geom_hbond_atom_site_label_A
_geom_hbond_distance_DH
_geom_hbond_distance_HA
_geom_hbond_distance_DA
_geom_hbond_angle_DHA
_geom_hbond_site_symmetry_A
O35 H35 O39 0.82 1.75 2.55(2) 165.4 2
O33 H33 O49 0.82 2.46 2.87(5) 112.0 7_466
O37 H37 O52 0.82 1.84 2.63(4) 162.3 1_455
O39 H39 O58 0.82 1.92 2.63(5) 143.9 2_655
O39 H39 O53 0.82 2.64 3.36(8) 147.0 2_655
O29 H29 O43 0.82 2.26 2.93(4) 139.0 7_566
C12 H12 O19 0.93 2.61 3.46(3) 151.7 7_466
C19 H19 O51 0.93 2.41 3.05(3) 125.7 7_566
C3 H3 O40 0.93 2.66 3.44(3) 141.4 7_566
O55 H55A O5 0.85 2.51 2.96(4) 114.1 1_655
O55 H55A O44 0.85 2.46 3.26(6) 159.2 1_655
C26 H26 O41 0.93 2.60 3.42(4) 146.7 .
O58 H58A O35 0.85 3.26 3.43(6) 94.5 1_655
O58 H58A O39 0.85 1.89 2.63(5) 144.5 2_655
O56 H56B O40 0.85 2.82 3.39(4) 126.4 1_655
O56 H56B O53 0.85 2.89 3.15(8) 100.0 2_755
O54 H54A O43 0.85 2.50 3.10(11) 128.3 .
O47 H47 O37 0.82 2.65 3.35(5) 145.1 3_445
O53 H53B O58 0.85 1.81 2.61(7) 154.7 .
O53 H53B O56 0.85 3.02 3.15(8) 91.2 2_755
O53 H53A O29 0.85 1.89 2.70(7) 159.6 8_565
O57 H57B O27 0.85 2.68 3.21(6) 121.4 5_666
O57 H57B O2 0.85 2.35 3.16(6) 160.6 6_665
O57 H57B O28 0.85 2.86 3.16(6) 103.3 5_666
O52 H52B O4 0.85 2.55 3.00(3) 113.8 7_566
O52 H52B O49 0.85 2.16 2.72(6) 123.0 7_566

loop_
_geom_torsion_atom_site_label_1
_geom_torsion_atom_site_label_2
_geom_torsion_atom_site_label_3
_geom_torsion_atom_site_label_4
_geom_torsion
_geom_torsion_site_symmetry_1
_geom_torsion_site_symmetry_4
O11 P1 O17 W6 -50.0(14) . .
O24 P1 O17 W6 -177.5(9) 2_556 .
O7 P1 O17 W6 66.9(13) . .
O11 P1 O17 W7 -179.1(9) . .
O24 P1 O17 W7 53.4(13) 2_556 .
O7 P1 O17 W7 -62.2(11) . .
O17 P1 O7 W2 -176.0(8) . .
O11 P1 O7 W2 -56.0(10) . .
O24 P1 O7 W2 63.7(10) 2_556 .
O17 P1 O7 W3 62.0(11) . .
O11 P1 O7 W3 -178.0(9) . .
O24 P1 O7 W3 -58.3(11) 2_556 .
O17 P1 O7 W1 -57.8(11) . .
O11 P1 O7 W1 62.2(11) . .
O24 P1 O7 W1 -178.1(8) 2_556 .
O20 W6 O15 Na1 -148(2) . .
O14 W6 O15 Na1 -55(2) . .
O16 W6 O15 Na1 118(2) . .
O9 W6 O15 Na1 31(2) . .
O15 W6 O14 W5 125.8(19) . .
O20 W6 O14 W5 -134.5(18) . .
O16 W6 O14 W5 -35(3) . .
O9 W6 O14 W5 30.8(18) . .
O17 W6 O14 W5 -50.4(18) . .
O51 W2 O3 W1 -174.4(10) 2_556 .
O8 W2 O3 W1 82.4(10) . .
O28 W2 O3 W1 -4(3) 2_556 .
O2 W2 O3 W1 -74.6(10) . .
O7 W2 O3 W1 -0.9(8) . .
O15 W6 O20 W8 100(3) . .
O14 W6 O20 W8 -4(3) . .
O16 W6 O20 W8 -160(3) . .
O9 W6 O20 W8 -76(4) . .
O17 W6 O20 W8 -88(3) . .
O5 W1 O9 W6 130.5(17) . .
O10 W1 O9 W6 29.2(17) . .
O4 W1 O9 W6 -127.4(17) . .
O3 W1 O9 W6 -44(3) . .
O7 W1 O9 W6 -53.9(17) . .
O23 W8 O25 W9 -174.0(10) . .
O28 W8 O25 W9 86.0(11) . .
O22 W8 O25 W9 -2(2) . .
O20 W8 O25 W9 -76.5(10) . .
O24 W8 O25 W9 3.4(9) . .
O5 W1 O10 W5 -124.6(17) . .
O9 W1 O10 W5 -24.7(17) . .
O4 W1 O10 W5 66(3) . .
O3 W1 O10 W5 134.8(17) . .
O7 W1 O10 W5 62.1(17) . .
O12 W5 O10 W1 126.3(17) . .
O14 W5 O10 W1 23.6(17) . .
O13 W5 O10 W1 -39(3) . .
O19 W5 O10 W1 -133.0(17) . .
O11 W5 O10 W1 -60.9(16) . .
O26 W9 O21 W7 105(3) . .
O18 W9 O21 W7 4(3) 2_556 .
O25 W9 O21 W7 -154(3) . .
O27 W9 O21 W7 -65(5) . .
O24 W9 O21 W7 -81(3) . .
O51 W2 O8 W4 129.7(18) 2_556 .
O3 W2 O8 W4 -127.6(19) . .
O28 W2 O8 W4 30.4(18) 2_556 .
O2 W2 O8 W4 -35(3) . .
O7 W2 O8 W4 -53.9(18) . .
O41 W7 O16 W6 -173.8(10) 5_566 .
O6 W7 O16 W6 86.8(10) . .
O18 W7 O16 W6 0(2) . .
O21 W7 O16 W6 -76.7(10) . .
O17 W7 O16 W6 4.7(9) . .
O23 W8 O22 W4 -129(2) . 2_556
O25 W8 O22 W4 59(3) . 2_556
O28 W8 O22 W4 -29(2) . 2_556
O20 W8 O22 W4 134(2) . 2_556
O24 W8 O22 W4 54.4(19) . 2_556
O23 W8 O28 W2 133.2(19) . 2_556
O25 W8 O28 W2 -128(2) . 2_556
O22 W8 O28 W2 29(2) . 2_556
O20 W8 O28 W2 -40(4) . 2_556
O24 W8 O28 W2 -55.0(19) . 2_556
O41 W7 O6 W3 124.5(18) 5_566 .
O16 W7 O6 W3 -134.9(18) . .
O18 W7 O6 W3 22.1(18) . .
O21 W7 O6 W3 -49(4) . .
O17 W7 O6 W3 -61.6(18) . .
C13 N2 C9 C10 0(4) . .
Yb1 N2 C9 C10 179.1(17) . .
C13 N2 C9 C8 178(2) . .
Yb1 N2 C9 C8 -3(3) . .
N2 C9 C10 C11 1(4) . .
C8 C9 C10 C11 -177(3) . .
C9 N2 C13 C12 -1(3) . .
Yb1 N2 C13 C12 179.7(16) . .
C9 N2 C13 C14 177(2) . .
Yb1 N2 C13 C14 -3(3) . .
C11 C12 C13 N2 2(3) . .
C11 C12 C13 C14 -176(2) . .
C2 N1 C6 C5 1(4) . .
Yb1 N1 C6 C5 -172.6(18) . .
C2 N1 C6 C7 -179(2) . .
Yb1 N1 C6 C7 7(3) . .
C6 N1 C2 C3 -2(4) . .
Yb1 N1 C2 C3 171.9(19) . .
C6 N1 C2 C1 -179(2) . .
Yb1 N1 C2 C1 -5(3) . .
N1 C6 C5 C4 -1(4) . .
C7 C6 C5 C4 180(3) . .
C9 C10 C11 C12 0(4) . .
C13 C12 C11 C10 -1(4) . .
C6 C5 C4 C3 2(4) . .
Yb1 O30 C1 O29 -174(2) . .
Yb1 O30 C1 C2 10(3) . .
N1 C2 C1 O29 -179(3) . .
C3 C2 C1 O29 4(4) . .
N1 C2 C1 O30 -3(4) . .
C3 C2 C1 O30 -179(3) . .
N1 C2 C1 Yb1 3.4(19) . .
C3 C2 C1 Yb1 -173(3) . .
C17 C18 C19 C20 1(4) . .
O17 P1 O11 W4 -177.3(9) . .
O24 P1 O11 W4 -49.3(13) 2_556 .
O7 P1 O11 W4 66.3(12) . .
O17 P1 O11 W5 52.8(13) . .
O24 P1 O11 W5 -179.2(9) 2_556 .
O7 P1 O11 W5 -63.6(12) . .
Yb1 O40 C21 O39 -175.0(16) . .
Yb1 O40 C21 C20 3(3) . .
Yb1 O34 C8 O33 -162(2) . .
Yb1 O34 C8 C9 6(3) . .
N2 C9 C8 O33 167(3) . .
C10 C9 C8 O33 -15(4) . .
N2 C9 C8 O34 -2(4) . .
C10 C9 C8 O34 176(2) . .
Na1 O31 C7 O32 110(3) . .
Na1 O31 C7 C6 -75(4) . .
Na1 O31 C7 Yb1 108(6) . .
Yb1 O32 C7 O31 -179(2) . .
Yb1 O32 C7 C6 5(3) . .
N1 C6 C7 O31 176(3) . .
C5 C6 C7 O31 -4(4) . .
N1 C6 C7 O32 -8(3) . .
C5 C6 C7 O32 172(2) . .
N1 C6 C7 Yb1 -4.6(18) . .
C5 C6 C7 Yb1 175(2) . .
C16 N3 C20 C19 2(4) . .
Yb1 N3 C20 C19 179.4(19) . .
C16 N3 C20 C21 178(2) . .
Yb1 N3 C20 C21 -5(3) . .
C18 C19 C20 N3 -3(4) . .
C18 C19 C20 C21 -178(3) . .
O39 C21 C20 N3 180(2) . .
O40 C21 C20 N3 1(3) . .
O39 C21 C20 C19 -5(4) . .
O40 C21 C20 C19 177(2) . .
Yb1 O36 C14 O35 -176.0(17) . .
Yb1 O36 C14 C13 -3(3) . .
N2 C13 C14 O36 4(3) . .
C12 C13 C14 O36 -179(2) . .
N2 C13 C14 O35 177(2) . .
C12 C13 C14 O35 -5(3) . .
Yb1 O38 C15 O37 179(2) . .
Yb1 O38 C15 C16 -1(4) . .
N1 C2 C3 C4 3(4) . .
C1 C2 C3 C4 179(3) . .
C5 C4 C3 C2 -2(4) . .
C19 C18 C17 C16 1(5) . .
C20 N3 C16 C17 0(4) . .
Yb1 N3 C16 C17 -177(2) . .
C20 N3 C16 C15 177(2) . .
Yb1 N3 C16 C15 0(3) . .
C18 C17 C16 N3 -1(5) . .
C18 C17 C16 C15 -178(3) . .
O38 C15 C16 N3 1(4) . .
O37 C15 C16 N3 -179(3) . .
O38 C15 C16 C17 178(3) . .
O37 C15 C16 C17 -2(5) . .
C27 C26 C25 C24 2(6) . .
C23 C24 C25 C26 -2(5) . .
C27 N4 C23 C24 -3(7) . .
Na2 N4 C23 C24 -180(3) . .
C27 N4 C23 C22 -179(4) . .
Na2 N4 C23 C22 4(6) . .
C25 C24 C23 N4 2(7) . .
C25 C24 C23 C22 178(4) . .
O47 C22 C23 N4 -162(6) . .
O46 C22 C23 N4 -4(7) . .
O47 C22 C23 C24 21(8) . .
O46 C22 C23 C24 180(4) . .
O47 C22 O46 Na2 159(5) . .
C23 C22 O46 Na2 2(7) . .
C25 C26 C27 N4 -3(6) . .
C25 C26 C27 C28 178(4) . .
C23 N4 C27 C26 2(6) . .
Na2 N4 C27 C26 -180(3) . .
C23 N4 C27 C28 -178(4) . .
Na2 N4 C27 C28 -1(5) . .
Na1 O44 C28 O45 -173(7) . .
Na1 O44 C28 C27 16(13) . .
Na2 O45 C28 O44 -175(4) . .
Na2 O45 C28 C27 -3(6) . .
C26 C27 C28 O44 -6(7) . .
N4 C27 C28 O44 175(4) . .
C26 C27 C28 O45 -179(4) . .
N4 C27 C28 O45 2(6) . .

loop_
_cod_changelog_entry_id
_cod_changelog_entry_author
_cod_changelog_entry_date
_cod_changelog_entry_text
1 'Vaitkus, Antanas' 2022-06-28T19:06:00+03:00
;
 Removed the '_chemical_name_systematic' data item that had an incorrect value.
;
